data_7127709
loop_
_publ_author_name
'Sumida, Akifumi'
'Kobayashi, Ryosuke'
'Yumura, Takashi'
'Imoto, Hiroaki'
'Naka, Kensuke'

_publ_section_title
;
 Dibenzoarsacrowns: an experimental and computational study on the
 coordination behaviors.
;
_journal_issue 16
_journal_name_full 'Chemical communications (Cambridge, England)'
_journal_page_first 2013
_journal_page_last 2016
_journal_paper_doi 10.1039/d0cc07191a
_journal_volume 57
_journal_year 2021
_chemical_formula_moiety 'C28 H33 As F6 Na O6 P'
_chemical_formula_sum 'C28 H33 As F6 Na O6 P'
_chemical_formula_weight 708.42
_space_group_crystal_system triclinic
_space_group_IT_number 2
_space_group_name_Hall '-P 1'
_space_group_name_H-M_alt 'P -1'
_atom_sites_solution_hydrogens geom
_atom_sites_solution_primary direct
_audit_creation_date 2020-09-14
_audit_creation_method
;
Olex2 1.3
(compiled 2020.07.31 svn.rc2a77460 for OlexSys, GUI svn.r6145)
;
_audit_update_record
;
2020-09-29 deposited with the CCDC.	2020-12-26 downloaded from the CCDC.
;
_cell_angle_alpha 71.84(3)
_cell_angle_beta 78.83(4)
_cell_angle_gamma 71.16(3)
_cell_formula_units_Z 4
_cell_length_a 10.866(9)
_cell_length_b 14.725(13)
_cell_length_c 21.75(2)
_cell_measurement_reflns_used 4532
_cell_measurement_temperature 93
_cell_measurement_theta_max 54.971
_cell_measurement_theta_min 6.150
_cell_volume 3113(5)
_computing_molecular_graphics 'Olex2 1.3 (Dolomanov et al., 2009)'
_computing_publication_material 'Olex2 1.3 (Dolomanov et al., 2009)'
_computing_structure_refinement 'SHELXL 2018/3 (Sheldrick, 2015)'
_computing_structure_solution 'SIR2004  (Burla et al.,  2007)'
_diffrn_ambient_temperature 93
_diffrn_measured_fraction_theta_full 0.993
_diffrn_measured_fraction_theta_max 0.953
_diffrn_measurement_device_type 'XtaLAB mini'
_diffrn_radiation_type MoK\a
_diffrn_radiation_wavelength 0.71075
_diffrn_reflns_av_R_equivalents 0.0644
_diffrn_reflns_av_unetI/netI 0.0994
_diffrn_reflns_Laue_measured_fraction_full 0.993
_diffrn_reflns_Laue_measured_fraction_max 0.953
_diffrn_reflns_limit_h_max 14
_diffrn_reflns_limit_h_min -14
_diffrn_reflns_limit_k_max 19
_diffrn_reflns_limit_k_min -19
_diffrn_reflns_limit_l_max 28
_diffrn_reflns_limit_l_min -27
_diffrn_reflns_number 30280
_diffrn_reflns_point_group_measured_fraction_full 0.993
_diffrn_reflns_point_group_measured_fraction_max 0.953
_diffrn_reflns_theta_full 25.242
_diffrn_reflns_theta_max 27.978
_diffrn_reflns_theta_min 3.035
_exptl_absorpt_coefficient_mu 1.233
_exptl_absorpt_correction_T_max 1.000
_exptl_absorpt_correction_T_min 0.8110
_exptl_absorpt_correction_type multi-scan
_exptl_crystal_colour colourless
_exptl_crystal_colour_primary colourless
_exptl_crystal_density_diffrn 1.512
_exptl_crystal_description block
_exptl_crystal_F_000 1448
_exptl_crystal_size_max 0.2
_exptl_crystal_size_mid 0.2
_exptl_crystal_size_min 0.2
_refine_diff_density_max 1.756
_refine_diff_density_min -1.667
_refine_diff_density_rms 0.127
_refine_ls_extinction_coef 0.0048(5)
_refine_ls_extinction_expression Fc^*^=kFc[1+0.001xFc^2^\l^3^/sin(2\q)]^-1/4^
_refine_ls_extinction_method 'SHELXL-2018/3 (Sheldrick 2018)'
_refine_ls_goodness_of_fit_ref 1.048
_refine_ls_hydrogen_treatment constr
_refine_ls_matrix_type full
_refine_ls_number_parameters 958
_refine_ls_number_reflns 14299
_refine_ls_number_restraints 201
_refine_ls_restrained_S_all 1.044
_refine_ls_R_factor_all 0.1434
_refine_ls_R_factor_gt 0.1082
_refine_ls_shift/su_max 0.001
_refine_ls_shift/su_mean 0.000
_refine_ls_structure_factor_coef Fsqd
_refine_ls_weighting_details 'w=1/[\s^2^(Fo^2^)+(0.0407P)^2^+31.8865P] where P=(Fo^2^+2Fc^2^)/3'
_refine_ls_weighting_scheme calc
_refine_ls_wR_factor_gt 0.2318
_refine_ls_wR_factor_ref 0.2511
_reflns_Friedel_coverage 0.000
_reflns_number_gt 9410
_reflns_number_total 14299
_reflns_threshold_expression 'I > 2\s(I)'
_cod_data_source_file d0cc07191a2.cif
_cod_data_source_block 4+NaPF6
_cod_depositor_comments 'Adding full bibliography for 7127700--7127710.cif.'
_cod_original_cell_volume 3112(5)
_cod_database_code 7127709
_shelx_shelxl_version_number 2018/3
_shelx_space_group_comment
;
The symmetry employed for this shelxl refinement is uniquely defined
by the following loop, which should always be used as a source of
symmetry information in preference to the above space-group names.
They are only intended as comments.
;
_shelx_estimated_absorpt_t_max 0.791
_shelx_estimated_absorpt_t_min 0.791
_olex2_refinement_description
;
1. Fixed Uiso
 At 1.2 times of:
  All C(H) groups, All C(H,H) groups, All C(H,H,H,H) groups
2. Restrained distances
 C39-C40 \\sim C39A-C40
 with sigma of 0.02
 C41-C42A \\sim C41A-C42A
 with sigma of 0.02
 C40-C39A \\sim C40A-C39A
 with sigma of 0.02
 C43-C44 \\sim C43A-C44
 with sigma of 0.02
 O10-C41 \\sim O10-C41A
 with sigma of 0.02
 O10-C40 \\sim O10-C40A
 with sigma of 0.02
 O12B-C44 \\sim O12B-C44A
 with sigma of 0.02
 C41-C42 \\sim C41A-C42
 with sigma of 0.02
 C39-C40 \\sim C39-C40A
 with sigma of 0.02
 O11-C43 \\sim O11-C43A
 with sigma of 0.02
 C43-C44A \\sim C43A-C44A
 with sigma of 0.02
 C41-C42 \\sim C41-C42A
 with sigma of 0.02
 C43-C44 \\sim C43-C44A
 with sigma of 0.02
 O11-C42 \\sim O11-C42A
 with sigma of 0.02
 C44-O12A \\sim C44A-O12A
 with sigma of 0.02
 O8-C37 \\sim O8-C37A
 with sigma of 0.02
 C37-C38B \\sim C37A-C38B
 with sigma of 0.02
3. Uiso/Uaniso restraints and constraints
C39A \\sim C39: within 2A with sigma of 0.04 and sigma for terminal atoms of
0.08 within 2A
C40A \\sim C40: within 2A with sigma of 0.04 and sigma for terminal atoms of
0.08 within 2A
C41A \\sim C41: within 2A with sigma of 0.04 and sigma for terminal atoms of
0.08 within 2A
C44A \\sim C44: within 2A with sigma of 0.04 and sigma for terminal atoms of
0.08 within 2A
C38B \\sim C38A: within 2A with sigma of 0.04 and sigma for terminal atoms of
0.08 within 2A
O9AB \\sim O9AA: within 2A with sigma of 0.04 and sigma for terminal atoms of
0.08 within 2A
O9AB: within 2A with sigma of 0.04 and sigma for terminal atoms of 0.08 within
2A
O8 \\sim O8A: within 2A with sigma of 0.04 and sigma for terminal atoms of 0.08
within 2A
O11 \\sim O11A: within 2A with sigma of 0.04 and sigma for terminal atoms of
0.08 within 2A
O10 \\sim O10A: within 2A with sigma of 0.04 and sigma for terminal atoms of
0.08 within 2A
C37 \\sim C37A: within 2A with sigma of 0.04 and sigma for terminal atoms of
0.08 within 2A
C38B: within 2A with sigma of 0.04 and sigma for terminal atoms of 0.08 within
2A
C37A \\sim C37: within 2A with sigma of 0.04 and sigma for terminal atoms of
0.08 within 2A
F11B \\sim F11A: within 2A with sigma of 0.04 and sigma for terminal atoms of
0.08 within 2A
F8A \\sim F8B: within 2A with sigma of 0.04 and sigma for terminal atoms of
0.08 within 2A
F7A \\sim F7B: within 2A with sigma of 0.04 and sigma for terminal atoms of
0.08 within 2A
F12A \\sim F12B: within 2A with sigma of 0.04 and sigma for terminal atoms of
0.08 within 2A
C43A \\sim C43: within 2A with sigma of 0.04 and sigma for terminal atoms of
0.08 within 2A
Uanis(O8) = Uanis(O8A)
Uanis(C45B) = Uanis(C45A)
4. Rigid body (RIGU) restrains
 C36, O8, C37
 with sigma for 1-2 distances of 0.004 and sigma for 1-3 distances of 0.004
 C37A, O8A, C36
 with sigma for 1-2 distances of 0.004 and sigma for 1-3 distances of 0.004
 C50A, C45A, C46A, C47A, C48A, C49A
 with sigma for 1-2 distances of 0.004 and sigma for 1-3 distances of 0.004
 C50B, C45B, C46B, C47B, C48B, C49B
 with sigma for 1-2 distances of 0.004 and sigma for 1-3 distances of 0.004
 O9AB, C38A, C39
 with sigma for 1-2 distances of 0.004 and sigma for 1-3 distances of 0.004
 C38B, C37A
 with sigma for 1-2 distances of 0.004 and sigma for 1-3 distances of 0.004
 C38B, C37
 with sigma for 1-2 distances of 0.004 and sigma for 1-3 distances of 0.004
 C41, C42A, O11
 with sigma for 1-2 distances of 0.004 and sigma for 1-3 distances of 0.004
5. Others
 Sof(O8)=Sof(O10)=Sof(O11)=Sof(O12B)=Sof(H36a)=Sof(H36b)=Sof(C37)=Sof(H37a)=
 Sof(H37b)=Sof(C39)=Sof(H39a)=Sof(H39b)=Sof(C40)=Sof(H40a)=Sof(H40b)=Sof(C41)=
 Sof(H41a)=Sof(H41b)=Sof(C44)=Sof(H44a)=Sof(H44b)=Sof(C50B)=Sof(C45B)=Sof(C46B)=
 Sof(H46B)=Sof(C47B)=Sof(H47B)=Sof(C48B)=Sof(H48B)=Sof(C49B)=Sof(H49B)=
 Sof(As2A)=Sof(C43A)=Sof(H43c)=Sof(H43d)=Sof(C42A)=Sof(H42c)=Sof(H42d)=
 Sof(O9AB)=Sof(C38A)=Sof(H38c)=Sof(H38d)=1-FVAR(1)
 Sof(As2B)=Sof(H36c)=Sof(H36d)=Sof(C38B)=Sof(H38a)=Sof(H38b)=Sof(C42)=
 Sof(H42a)=Sof(H42b)=Sof(C43)=Sof(H43a)=Sof(H43b)=Sof(C50A)=Sof(C45A)=Sof(C46A)=
 Sof(H46A)=Sof(C47A)=Sof(H47A)=Sof(C48A)=Sof(H48A)=Sof(C49A)=Sof(H49A)=
 Sof(O12A)=Sof(C44A)=Sof(H44c)=Sof(H44d)=Sof(O8A)=Sof(O11A)=Sof(C41A)=Sof(H41c)=
 Sof(H41d)=Sof(O10A)=Sof(C39A)=Sof(H39c)=Sof(H39d)=Sof(C37A)=Sof(H37c)=
 Sof(H37d)=Sof(C40A)=Sof(H40c)=Sof(H40d)=Sof(O9AA)=FVAR(1)
 Sof(F7B)=Sof(F8B)=Sof(F11B)=Sof(F12B)=1-FVAR(2)
 Sof(F7A)=Sof(F11A)=Sof(F12A)=Sof(F8A)=FVAR(2)
6.a Secondary CH2 refined with riding coordinates:
 C7(H7a,H7b), C8(H8a,H8b), C9(H9a,H9b), C10(H10a,H10b), C11(H11a,H11b),
 C38(H38e,H38f), C13(H13a,H13b), C14(H14a,H14b), C15(H15a,H15b), C16(H16a,H16b),
  C35(H35a,H35b), C36(H36c,H36d), C36(H36a,H36b), C37(H37a,H37b), C38B(H38a,
 H38b), C39(H39a,H39b), C40(H40a,H40b), C41(H41a,H41b), C42(H42a,H42b),
 C43(H43a,H43b), C44(H44a,H44b), C44A(H44c,H44d), C43A(H43c,H43d), C42A(H42c,
 H42d), C41A(H41c,H41d), C39A(H39c,H39d), C37A(H37c,H37d), C40A(H40c,H40d),
 C38A(H38c,H38d)
6.b Aromatic/amide H refined with riding coordinates:
 C2(H2), C3(H3), C4(H4), C5(H5), C18(H18), C19(H19), C20(H20), C21(H21),
 C24(H24), C25(H25), C26(H26), C27(H27), C28(H28), C30(H30), C32(H32), C33(H33),
  C46B(H46B), C47B(H47B), C48B(H48B), C49B(H49B), C52(H52), C53(H53), C54(H54),
 C55(H55), C56(H56), C46A(H46A), C47A(H47A), C48A(H48A), C49A(H49A), C31(H31)
6.c Fitted hexagon refined as free rotating group:
 C50B(C45B,C46B,C47B,C48B,C49B), C50A(C45A,C46A,C47A,C48A,C49A)
;
_smtbx_masks_void_probe_radius 1.2
_smtbx_masks_void_truncation_radius 1.2
_olex2_exptl_crystal_mounting_method 'The crystal was mounted on a glass fibre'
_olex2_submission_special_instructions 'No special instructions were received'

loop_
_space_group_symop_operation_xyz
'x, y, z'
'-x, -y, -z'

loop_
_atom_site_label
_atom_site_type_symbol
_atom_site_fract_x
_atom_site_fract_y
_atom_site_fract_z
_atom_site_U_iso_or_equiv
_atom_site_adp_type
_atom_site_occupancy
_atom_site_site_symmetry_order
_atom_site_calc_flag
_atom_site_refinement_flags_posn
_atom_site_refinement_flags_adp
_atom_site_refinement_flags_occupancy
_atom_site_disorder_assembly
_atom_site_disorder_group
As1 As 0.66734(8) 0.47837(5) 0.80534(4) 0.0316(2) Uani 1 1 d . . . . .
As2B As 0.9625(5) -0.0322(4) 0.7123(3) 0.0325(8) Uani 0.478(9) 1 d . . P A 2
P1 P 1.1467(2) 0.20575(14) 0.98932(10) 0.0376(5) Uani 1 1 d . . . . .
P2 P 0.3392(2) 0.24441(18) 0.58291(12) 0.0501(6) Uani 1 1 d . . . . .
Na1 Na 0.8326(3) 0.3326(2) 0.92782(14) 0.0370(7) Uani 1 1 d . . . . .
Na2 Na 0.6722(5) 0.1743(3) 0.54563(19) 0.0735(13) Uani 1 1 d . . . . .
F1 F 1.0151(6) 0.2022(6) 0.9693(3) 0.084(2) Uani 1 1 d . . . . .
F2 F 1.2745(7) 0.2154(6) 1.0079(4) 0.090(2) Uani 1 1 d . . . . .
F3 F 1.2274(5) 0.1728(4) 0.9267(2) 0.0518(12) Uani 1 1 d . . . . .
F4 F 1.0638(6) 0.2411(4) 1.0519(2) 0.0557(14) Uani 1 1 d . . . . .
F5 F 1.1121(7) 0.3204(4) 0.9475(3) 0.097(3) Uani 1 1 d . . . . .
F6 F 1.1744(6) 0.0942(4) 1.0304(3) 0.0680(16) Uani 1 1 d . . . . .
F7B F 0.4822(13) 0.225(2) 0.5912(13) 0.135(8) Uani 0.56(3) 1 d . U P A 3
F8B F 0.2143(18) 0.2143(14) 0.5874(8) 0.079(5) Uani 0.56(3) 1 d . U P A 4
F9 F 0.3845(9) 0.2423(5) 0.5097(3) 0.106(3) Uani 1 1 d . . . . .
F10 F 0.2969(7) 0.2491(4) 0.6565(3) 0.0747(18) Uani 1 1 d . . . . .
F11B F 0.254(3) 0.363(2) 0.5587(13) 0.083(6) Uani 0.56(3) 1 d . U P A 4
F12B F 0.362(3) 0.1234(14) 0.6041(11) 0.102(7) Uani 0.56(3) 1 d . U P A 3
O1 O 0.9589(5) 0.3769(3) 0.7865(2) 0.0347(11) Uani 1 1 d . . . . .
O2 O 0.8430(5) 0.2229(4) 0.8609(2) 0.0355(12) Uani 1 1 d . . . . .
O3 O 0.7008(6) 0.2135(4) 0.9786(3) 0.0489(15) Uani 1 1 d . . . . .
O4 O 0.6744(7) 0.3720(4) 1.0205(3) 0.0509(16) Uani 1 1 d . . . . .
O5 O 0.8576(5) 0.4720(4) 0.9610(3) 0.0364(12) Uani 1 1 d . . . . .
O6 O 0.7754(5) 0.6019(3) 0.8431(3) 0.0336(11) Uani 1 1 d . . . . .
O7 O 0.8402(6) -0.1453(4) 0.6708(3) 0.0470(15) Uani 1 1 d . . . . .
O8 O 0.6738(17) -0.009(2) 0.5620(11) 0.051(4) Uani 0.522(9) 1 d . U P A 1
O10 O 0.723(3) 0.2961(15) 0.4463(11) 0.090(7) Uani 0.522(9) 1 d . U P A 1
O11 O 0.740(5) 0.320(3) 0.559(3) 0.111(14) Uani 0.522(9) 1 d . U P A 1
O12B O 0.7836(15) 0.1369(8) 0.6445(7) 0.054(4) Uani 0.522(9) 1 d . . P A 1
C1 C 0.7862(8) 0.4901(5) 0.7235(3) 0.0323(15) Uani 1 1 d . . . . .
C2 C 0.7483(8) 0.5556(6) 0.6636(4) 0.0375(17) Uani 1 1 d . . . . .
H2 H 0.661627 0.598513 0.661805 0.045 Uiso 1 1 calc R U . . .
C3 C 0.8330(9) 0.5598(6) 0.6067(4) 0.044(2) Uani 1 1 d . . . . .
H3 H 0.804810 0.604532 0.566645 0.053 Uiso 1 1 calc R U . . .
C4 C 0.9599(9) 0.4973(6) 0.6097(4) 0.0414(18) Uani 1 1 d . . . . .
H4 H 1.017838 0.497515 0.570838 0.050 Uiso 1 1 calc R U . . .
C5 C 1.0037(8) 0.4339(6) 0.6690(4) 0.0377(17) Uani 1 1 d . . . . .
H5 H 1.091525 0.393059 0.670755 0.045 Uiso 1 1 calc R U . . .
C6 C 0.9163(8) 0.4315(5) 0.7258(4) 0.0338(16) Uani 1 1 d . . . . .
C7 C 1.0265(7) 0.2732(5) 0.7932(4) 0.0348(16) Uani 1 1 d . . . . .
H7A H 1.079383 0.247331 0.830465 0.042 Uiso 1 1 calc R U . . .
H7B H 1.086506 0.265721 0.753401 0.042 Uiso 1 1 calc R U . . .
C8 C 0.9305(7) 0.2135(5) 0.8038(4) 0.0330(15) Uani 1 1 d . . . . .
H8A H 0.880194 0.237499 0.765701 0.040 Uiso 1 1 calc R U . . .
H8B H 0.978773 0.142536 0.808240 0.040 Uiso 1 1 calc R U . . .
C9 C 0.8005(10) 0.1392(6) 0.8926(4) 0.050(2) Uani 1 1 d . . . . .
H9A H 0.871409 0.086823 0.916436 0.060 Uiso 1 1 calc R U . . .
H9B H 0.780534 0.113298 0.859875 0.060 Uiso 1 1 calc R U . . .
C10 C 0.6828(8) 0.1612(6) 0.9387(4) 0.0415(18) Uani 1 1 d . . . . .
H10A H 0.606383 0.201297 0.914293 0.050 Uiso 1 1 calc R U . . .
H10B H 0.665119 0.098069 0.966030 0.050 Uiso 1 1 calc R U . . .
C11 C 0.5917(8) 0.2414(6) 1.0235(4) 0.0415(18) Uani 1 1 d . . . . .
H11A H 0.566726 0.181853 1.052220 0.050 Uiso 1 1 calc R U . . .
H11B H 0.515951 0.287102 1.000118 0.050 Uiso 1 1 calc R U . . .
C38 C 0.6324(10) 0.2922(7) 1.0625(4) 0.052(2) Uani 1 1 d . . . . .
H38E H 0.557768 0.316426 1.093074 0.063 Uiso 1 1 calc R U . . .
H38F H 0.704028 0.244618 1.088093 0.063 Uiso 1 1 calc R U . . .
C13 C 0.7226(11) 0.4205(7) 1.0561(5) 0.058(3) Uani 1 1 d . . . . .
H13A H 0.801728 0.374496 1.076518 0.069 Uiso 1 1 calc R U . . .
H13B H 0.655055 0.441256 1.090578 0.069 Uiso 1 1 calc R U . . .
C14 C 0.7539(9) 0.5089(6) 1.0076(4) 0.044(2) Uani 1 1 d . . . . .
H14A H 0.675793 0.552907 0.985456 0.053 Uiso 1 1 calc R U . . .
H14B H 0.782757 0.547267 1.029294 0.053 Uiso 1 1 calc R U . . .
C15 C 0.9233(8) 0.5437(5) 0.9224(4) 0.0357(16) Uani 1 1 d . . . . .
H15A H 0.994983 0.511980 0.893382 0.043 Uiso 1 1 calc R U . . .
H15B H 0.963214 0.563581 0.951490 0.043 Uiso 1 1 calc R U . . .
C16 C 0.8371(8) 0.6354(5) 0.8816(4) 0.0349(16) Uani 1 1 d . . . . .
H16A H 0.770455 0.672879 0.909544 0.042 Uiso 1 1 calc R U . . .
H16B H 0.889589 0.679346 0.853005 0.042 Uiso 1 1 calc R U . . .
C17 C 0.6648(8) 0.6664(5) 0.8159(4) 0.0349(16) Uani 1 1 d . . . . .
C18 C 0.6240(8) 0.7683(5) 0.8099(4) 0.0400(18) Uani 1 1 d . . . . .
H18 H 0.674234 0.797799 0.824940 0.048 Uiso 1 1 calc R U . . .
C19 C 0.5100(8) 0.8267(6) 0.7821(4) 0.0415(18) Uani 1 1 d . . . . .
H19 H 0.482872 0.896303 0.777829 0.050 Uiso 1 1 calc R U . . .
C20 C 0.4352(8) 0.7849(6) 0.7603(4) 0.0430(18) Uani 1 1 d . . . . .
H20 H 0.356647 0.825373 0.741657 0.052 Uiso 1 1 calc R U . . .
C21 C 0.4764(8) 0.6822(5) 0.7661(4) 0.0376(17) Uani 1 1 d . . . . .
H21 H 0.424667 0.653341 0.751591 0.045 Uiso 1 1 calc R U . . .
C22 C 0.5921(7) 0.6217(5) 0.7927(3) 0.0305(14) Uani 1 1 d . . . . .
C23 C 0.5265(8) 0.4437(5) 0.7808(4) 0.0364(16) Uani 1 1 d . . . . .
C24 C 0.4462(8) 0.4047(5) 0.8334(4) 0.0413(18) Uani 1 1 d . . . . .
H24 H 0.458994 0.401762 0.876095 0.050 Uiso 1 1 calc R U . . .
C25 C 0.3463(8) 0.3696(6) 0.8249(5) 0.052(2) Uani 1 1 d . . . . .
H25 H 0.291644 0.343795 0.861376 0.062 Uiso 1 1 calc R U . . .
C26 C 0.3286(10) 0.3729(7) 0.7632(5) 0.057(2) Uani 1 1 d . . . . .
H26 H 0.260994 0.349971 0.756787 0.068 Uiso 1 1 calc R U . . .
C27 C 0.4107(15) 0.4102(10) 0.7097(6) 0.092(5) Uani 1 1 d . . . . .
H27 H 0.401535 0.409638 0.667292 0.111 Uiso 1 1 calc R U . . .
C28 C 0.5058(12) 0.4481(9) 0.7191(5) 0.074(4) Uani 1 1 d . . . . .
H28 H 0.557083 0.477518 0.682380 0.088 Uiso 1 1 calc R U . . .
C29 C 1.0090(8) -0.1864(5) 0.7360(4) 0.0381(17) Uani 1 1 d . . . . .
C30 C 1.1098(8) -0.2557(6) 0.7715(4) 0.0387(17) Uani 1 1 d . . . . .
H30 H 1.161026 -0.233218 0.791123 0.046 Uiso 1 1 calc R U . . .
C32 C 1.0611(8) -0.3888(5) 0.7483(4) 0.0384(17) Uani 1 1 d . . . . .
H32 H 1.077933 -0.457994 0.753077 0.046 Uiso 1 1 calc R U . . .
C33 C 0.9633(8) -0.3219(5) 0.7119(4) 0.0394(18) Uani 1 1 d . . . . .
H33 H 0.914741 -0.344658 0.690965 0.047 Uiso 1 1 calc R U . . .
C34 C 0.9356(9) -0.2196(6) 0.7059(4) 0.0398(18) Uani 1 1 d . . . . .
C35 C 0.7539(10) -0.1734(6) 0.6432(5) 0.052(2) Uani 1 1 d . . . . .
H35A H 0.714129 -0.221880 0.676644 0.063 Uiso 1 1 calc R U . . .
H35B H 0.801785 -0.204110 0.607677 0.063 Uiso 1 1 calc R U . . .
C36 C 0.6501(11) -0.0788(7) 0.6171(5) 0.064(3) Uani 1 1 d . . . . .
H36C H 0.606526 -0.045479 0.651829 0.077 Uiso 0.478(9) 1 calc R U P A 2
H36D H 0.583374 -0.093344 0.599335 0.077 Uiso 0.478(9) 1 calc R U P A 2
H36A H 0.576360 -0.099086 0.610321 0.077 Uiso 0.522(9) 1 calc R U P A 1
H36B H 0.618075 -0.044962 0.652295 0.077 Uiso 0.522(9) 1 calc R U P A 1
C37 C 0.659(3) -0.0375(19) 0.5086(11) 0.078(7) Uani 0.522(9) 1 d . U P A 1
H37A H 0.566933 -0.014016 0.498821 0.094 Uiso 0.522(9) 1 calc R U P A 1
H37B H 0.691378 -0.110644 0.515729 0.094 Uiso 0.522(9) 1 calc R U P A 1
C38B C 0.686(5) 0.044(3) 0.446(2) 0.093(12) Uani 0.478(9) 1 d . U P A 2
H38A H 0.591363 0.049696 0.454949 0.112 Uiso 0.478(9) 1 calc R U P A 2
H38B H 0.718567 0.026687 0.403689 0.112 Uiso 0.478(9) 1 calc R U P A 2
C39 C 0.752(3) 0.177(2) 0.3917(10) 0.079(7) Uani 0.522(9) 1 d . U P A 1
H39A H 0.846278 0.149259 0.397103 0.095 Uiso 0.522(9) 1 calc R U P A 1
H39B H 0.738699 0.166316 0.350777 0.095 Uiso 0.522(9) 1 calc R U P A 1
C40 C 0.716(4) 0.276(3) 0.3859(14) 0.086(9) Uani 0.522(9) 1 d . U P A 1
H40A H 0.625786 0.305480 0.373485 0.103 Uiso 0.522(9) 1 calc R U P A 1
H40B H 0.774537 0.307040 0.350869 0.103 Uiso 0.522(9) 1 calc R U P A 1
C41 C 0.691(3) 0.4071(16) 0.4567(14) 0.072(8) Uani 0.522(9) 1 d . U P A 1
H41A H 0.741751 0.446429 0.422408 0.086 Uiso 0.522(9) 1 calc R U P A 1
H41B H 0.596573 0.442205 0.453475 0.086 Uiso 0.522(9) 1 calc R U P A 1
C42 C 0.809(3) 0.364(2) 0.5012(17) 0.081(9) Uani 0.478(9) 1 d . . P A 2
H42A H 0.767090 0.430850 0.508076 0.097 Uiso 0.478(9) 1 calc R U P A 2
H42B H 0.904711 0.353963 0.494977 0.097 Uiso 0.478(9) 1 calc R U P A 2
C43 C 0.777(3) 0.3094(16) 0.6243(11) 0.052(6) Uani 0.478(9) 1 d . U P A 2
H43A H 0.867263 0.282299 0.637339 0.063 Uiso 0.478(9) 1 calc R U P A 2
H43B H 0.749451 0.381539 0.621265 0.063 Uiso 0.478(9) 1 calc R U P A 2
C44 C 0.860(2) 0.2017(14) 0.6438(10) 0.070(6) Uani 0.522(9) 1 d . U P A 1
H44A H 0.831737 0.225170 0.683695 0.084 Uiso 0.522(9) 1 calc R U P A 1
H44B H 0.952986 0.162128 0.645625 0.084 Uiso 0.522(9) 1 calc R U P A 1
C50B C 0.8182(11) 0.0028(10) 0.7455(7) 0.034(4) Uani 0.522(9) 1 d G . P A 1
C45B C 0.7406(12) 0.0899(8) 0.7082(5) 0.039(3) Uani 0.522(9) 1 d G . P A 1
C46B C 0.6143(11) 0.1321(7) 0.7330(6) 0.046(3) Uani 0.522(9) 1 d G . P A 1
H46B H 0.561234 0.191649 0.707571 0.055 Uiso 0.522(9) 1 calc R U P A 1
C47B C 0.5656(10) 0.0872(9) 0.7951(6) 0.043(4) Uani 0.522(9) 1 d G . P A 1
H47B H 0.479298 0.116023 0.812063 0.052 Uiso 0.522(9) 1 calc R U P A 1
C48B C 0.6433(14) 0.0001(10) 0.8324(5) 0.042(4) Uani 0.522(9) 1 d G . P A 1
H48B H 0.609999 -0.030627 0.874809 0.050 Uiso 0.522(9) 1 calc R U P A 1
C49B C 0.7696(14) -0.0421(9) 0.8076(7) 0.035(4) Uani 0.522(9) 1 d G . P A 1
H49B H 0.822637 -0.101652 0.833065 0.042 Uiso 0.522(9) 1 calc R U P A 1
C51 C 1.0864(8) -0.0284(5) 0.7694(4) 0.0362(17) Uani 1 1 d . . . . .
C52 C 1.1770(8) 0.0273(5) 0.7403(4) 0.0382(17) Uani 1 1 d . . . . .
H52 H 1.188105 0.052042 0.694328 0.046 Uiso 1 1 calc R U . . .
C53 C 1.2503(7) 0.0461(5) 0.7787(4) 0.0377(17) Uani 1 1 d . . . . .
H53 H 1.311481 0.083198 0.758745 0.045 Uiso 1 1 calc R U . . .
C54 C 1.2340(7) 0.0110(5) 0.8455(4) 0.0409(19) Uani 1 1 d . . . . .
H54 H 1.282961 0.024855 0.871517 0.049 Uiso 1 1 calc R U . . .
C55 C 1.1461(8) -0.0446(5) 0.8749(4) 0.0360(16) Uani 1 1 d . . . . .
H55 H 1.135872 -0.069329 0.920965 0.043 Uiso 1 1 calc R U . . .
C56 C 1.0733(7) -0.0642(5) 0.8372(4) 0.0333(15) Uani 1 1 d . . . . .
H56 H 1.013699 -0.102401 0.857747 0.040 Uiso 1 1 calc R U . . .
As2A As 1.0022(5) -0.0491(3) 0.7068(3) 0.0375(10) Uani 0.522(9) 1 d . . P A 1
C50A C 0.7915(13) 0.0052(11) 0.7654(7) 0.034(4) Uani 0.478(9) 1 d G . P A 2
C45A C 0.7091(13) 0.0992(9) 0.7405(6) 0.039(3) Uani 0.478(9) 1 d G . P A 2
C46A C 0.5887(12) 0.1324(8) 0.7744(8) 0.055(5) Uani 0.478(9) 1 d G . P A 2
H46A H 0.532425 0.196661 0.757378 0.066 Uiso 0.478(9) 1 calc R U P A 2
C47A C 0.5506(10) 0.0715(10) 0.8333(7) 0.045(4) Uani 0.478(9) 1 d G . P A 2
H47A H 0.468356 0.094134 0.856444 0.054 Uiso 0.478(9) 1 calc R U P A 2
C48A C 0.6330(15) -0.0226(10) 0.8582(6) 0.033(4) Uani 0.478(9) 1 d G . P A 2
H48A H 0.606978 -0.064189 0.898420 0.040 Uiso 0.478(9) 1 calc R U P A 2
C49A C 0.7534(16) -0.0557(10) 0.8243(8) 0.035(4) Uani 0.478(9) 1 d G . P A 2
H49A H 0.809671 -0.119987 0.841329 0.042 Uiso 0.478(9) 1 calc R U P A 2
O12A O 0.7516(12) 0.1593(11) 0.6846(8) 0.054(4) Uani 0.478(9) 1 d . . P A 2
C31 C 1.1363(8) -0.3575(6) 0.7785(4) 0.0403(17) Uani 1 1 d . . . . .
H31 H 1.204024 -0.404420 0.803229 0.048 Uiso 1 1 calc R U . . .
C44A C 0.695(2) 0.2638(13) 0.6741(9) 0.051(5) Uani 0.478(9) 1 d . U P A 2
H44C H 0.605727 0.283718 0.660819 0.061 Uiso 0.478(9) 1 calc R U P A 2
H44D H 0.689330 0.283390 0.714415 0.061 Uiso 0.478(9) 1 calc R U P A 2
C43A C 0.852(4) 0.279(3) 0.5938(19) 0.139(13) Uani 0.522(9) 1 d . U P A 1
H43C H 0.928568 0.261392 0.562156 0.167 Uiso 0.522(9) 1 calc R U P A 1
H43D H 0.862663 0.332767 0.608485 0.167 Uiso 0.522(9) 1 calc R U P A 1
O8A O 0.7216(19) -0.013(2) 0.5634(12) 0.051(4) Uani 0.478(9) 1 d . U P A 2
C42A C 0.723(4) 0.398(2) 0.5188(16) 0.108(14) Uani 0.522(9) 1 d . . P A 1
H42C H 0.804208 0.418691 0.511833 0.130 Uiso 0.522(9) 1 calc R U P A 1
H42D H 0.653106 0.447412 0.537580 0.130 Uiso 0.522(9) 1 calc R U P A 1
O11A O 0.782(5) 0.297(3) 0.555(3) 0.096(11) Uani 0.478(9) 1 d . U P A 2
C41A C 0.773(5) 0.363(4) 0.447(2) 0.134(15) Uani 0.478(9) 1 d . U P A 2
H41C H 0.843414 0.313692 0.428211 0.161 Uiso 0.478(9) 1 calc R U P A 2
H41D H 0.766964 0.429124 0.415663 0.161 Uiso 0.478(9) 1 calc R U P A 2
O10A O 0.639(2) 0.3378(18) 0.4517(10) 0.076(6) Uani 0.478(9) 1 d . U P A 2
C39A C 0.654(4) 0.219(2) 0.3919(11) 0.085(8) Uani 0.478(9) 1 d . U P A 2
H39C H 0.561459 0.220326 0.394278 0.102 Uiso 0.478(9) 1 calc R U P A 2
H39D H 0.699227 0.205943 0.349971 0.102 Uiso 0.478(9) 1 calc R U P A 2
C37A C 0.761(3) -0.0330(17) 0.5004(12) 0.078(7) Uani 0.478(9) 1 d . U P A 2
H37C H 0.751554 -0.098892 0.503692 0.094 Uiso 0.478(9) 1 calc R U P A 2
H37D H 0.855295 -0.036867 0.488916 0.094 Uiso 0.478(9) 1 calc R U P A 2
C40A C 0.662(4) 0.313(2) 0.3960(13) 0.082(10) Uani 0.478(9) 1 d . U P A 2
H40C H 0.751069 0.317517 0.377297 0.098 Uiso 0.478(9) 1 calc R U P A 2
H40D H 0.600940 0.365843 0.366393 0.098 Uiso 0.478(9) 1 calc R U P A 2
O9AB O 0.682(4) 0.122(3) 0.4445(17) 0.067(7) Uani 0.522(9) 1 d . U P A 1
F7A F 0.458(2) 0.292(3) 0.5837(13) 0.110(9) Uani 0.44(3) 1 d . U P A 4
F11A F 0.323(5) 0.354(2) 0.566(2) 0.136(17) Uani 0.44(3) 1 d . U P A 3
F12A F 0.430(3) 0.1376(17) 0.6014(13) 0.106(12) Uani 0.44(3) 1 d . U P A 4
F8A F 0.200(2) 0.268(3) 0.5617(16) 0.138(13) Uani 0.44(3) 1 d . U P A 3
C38A C 0.751(5) 0.020(3) 0.4511(17) 0.104(13) Uani 0.522(9) 1 d . U P A 1
H38C H 0.839792 0.004288 0.464317 0.124 Uiso 0.522(9) 1 calc R U P A 1
H38D H 0.759488 0.001566 0.410095 0.124 Uiso 0.522(9) 1 calc R U P A 1
O9AA O 0.715(3) 0.141(3) 0.4449(16) 0.060(8) Uani 0.478(9) 1 d . U P A 2

loop_
_atom_site_aniso_label
_atom_site_aniso_U_11
_atom_site_aniso_U_22
_atom_site_aniso_U_33
_atom_site_aniso_U_23
_atom_site_aniso_U_13
_atom_site_aniso_U_12
As1 0.0391(4) 0.0278(4) 0.0329(4) -0.0094(3) -0.0013(3) -0.0164(3)
As2B 0.040(2) 0.0223(17) 0.0325(11) -0.0074(11) -0.0056(14) -0.0035(14)
P1 0.0452(12) 0.0271(9) 0.0405(11) -0.0104(8) -0.0001(9) -0.0116(9)
P2 0.0479(14) 0.0485(13) 0.0476(13) -0.0121(10) 0.0028(10) -0.0106(11)
Na1 0.0465(18) 0.0317(15) 0.0393(16) -0.0179(12) 0.0070(13) -0.0182(13)
Na2 0.113(4) 0.060(2) 0.049(2) -0.0064(18) -0.011(2) -0.032(3)
F1 0.045(3) 0.142(6) 0.088(5) -0.058(4) -0.005(3) -0.031(4)
F2 0.077(5) 0.131(6) 0.112(5) -0.082(5) 0.017(4) -0.062(4)
F3 0.053(3) 0.046(3) 0.055(3) -0.027(2) 0.006(2) -0.005(2)
F4 0.073(4) 0.044(3) 0.051(3) -0.020(2) 0.013(3) -0.023(3)
F5 0.100(5) 0.037(3) 0.094(5) -0.001(3) 0.053(4) 0.009(3)
F6 0.088(4) 0.030(3) 0.070(4) -0.003(2) 0.001(3) -0.010(3)
F7B 0.027(6) 0.17(2) 0.27(2) -0.170(18) 0.009(9) -0.022(9)
F8B 0.082(11) 0.097(12) 0.077(10) -0.005(8) -0.015(7) -0.065(10)
F9 0.154(8) 0.081(5) 0.057(4) -0.024(3) 0.029(4) -0.016(5)
F10 0.095(5) 0.065(4) 0.051(3) -0.018(3) 0.004(3) -0.008(3)
F11B 0.109(16) 0.052(10) 0.061(8) 0.002(6) 0.004(10) -0.009(11)
F12B 0.15(2) 0.068(9) 0.089(10) -0.022(7) 0.031(13) -0.059(13)
O1 0.043(3) 0.023(2) 0.040(3) -0.013(2) -0.006(2) -0.008(2)
O2 0.042(3) 0.028(2) 0.040(3) -0.016(2) 0.007(2) -0.014(2)
O3 0.050(4) 0.056(4) 0.057(4) -0.035(3) 0.016(3) -0.030(3)
O4 0.072(4) 0.047(3) 0.045(3) -0.023(3) 0.014(3) -0.034(3)
O5 0.041(3) 0.029(3) 0.043(3) -0.016(2) 0.006(2) -0.015(2)
O6 0.031(3) 0.021(2) 0.053(3) -0.016(2) -0.010(2) -0.003(2)
O7 0.070(4) 0.025(3) 0.054(3) -0.008(2) -0.030(3) -0.013(3)
O8 0.048(11) 0.049(4) 0.040(3) -0.015(3) -0.026(7) 0.024(9)
O10 0.15(2) 0.059(12) 0.070(11) 0.011(10) -0.021(15) -0.056(13)
O11 0.16(3) 0.075(18) 0.111(16) 0.036(16) -0.09(2) -0.08(2)
O12B 0.090(10) 0.029(6) 0.056(8) 0.007(5) -0.043(8) -0.032(6)
C1 0.048(5) 0.024(3) 0.034(4) -0.010(3) -0.005(3) -0.020(3)
C2 0.044(5) 0.037(4) 0.037(4) -0.012(3) -0.003(3) -0.018(4)
C3 0.065(6) 0.036(4) 0.038(4) -0.008(3) -0.005(4) -0.024(4)
C4 0.049(5) 0.035(4) 0.042(4) -0.013(3) 0.004(4) -0.017(4)
C5 0.037(4) 0.038(4) 0.039(4) -0.008(3) 0.000(3) -0.017(3)
C6 0.041(4) 0.027(3) 0.035(4) -0.008(3) -0.002(3) -0.014(3)
C7 0.037(4) 0.022(3) 0.044(4) -0.011(3) -0.008(3) -0.002(3)
C8 0.036(4) 0.026(3) 0.039(4) -0.017(3) 0.003(3) -0.008(3)
C9 0.064(6) 0.041(4) 0.054(5) -0.027(4) 0.021(4) -0.028(4)
C10 0.043(5) 0.033(4) 0.056(5) -0.018(3) 0.004(4) -0.019(4)
C11 0.035(4) 0.041(4) 0.047(5) -0.016(4) 0.016(3) -0.017(4)
C38 0.055(6) 0.052(5) 0.051(5) -0.019(4) 0.022(4) -0.028(4)
C13 0.083(7) 0.051(5) 0.057(5) -0.036(4) 0.024(5) -0.040(5)
C14 0.048(5) 0.039(4) 0.053(5) -0.030(4) 0.014(4) -0.017(4)
C15 0.038(4) 0.025(3) 0.048(4) -0.011(3) -0.007(3) -0.013(3)
C16 0.039(4) 0.027(3) 0.048(4) -0.013(3) -0.008(3) -0.016(3)
C17 0.040(4) 0.028(3) 0.042(4) -0.016(3) -0.002(3) -0.010(3)
C18 0.038(4) 0.029(4) 0.059(5) -0.020(3) -0.003(4) -0.011(3)
C19 0.038(4) 0.028(4) 0.060(5) -0.017(3) -0.001(4) -0.007(3)
C20 0.031(4) 0.043(4) 0.054(5) -0.015(4) -0.001(4) -0.009(3)
C21 0.041(4) 0.031(4) 0.043(4) -0.015(3) -0.001(3) -0.011(3)
C22 0.032(4) 0.032(3) 0.033(4) -0.013(3) 0.001(3) -0.014(3)
C23 0.040(4) 0.026(3) 0.044(4) -0.007(3) -0.005(3) -0.013(3)
C24 0.044(5) 0.025(3) 0.056(5) -0.015(3) 0.000(4) -0.011(3)
C25 0.033(4) 0.042(5) 0.081(7) -0.013(4) 0.003(4) -0.019(4)
C26 0.053(6) 0.047(5) 0.081(7) -0.013(5) -0.015(5) -0.029(5)
C27 0.143(13) 0.115(10) 0.065(7) -0.015(7) -0.018(7) -0.103(10)
C28 0.107(9) 0.103(9) 0.047(5) -0.010(5) -0.011(5) -0.085(8)
C29 0.052(5) 0.029(4) 0.040(4) -0.005(3) -0.012(3) -0.020(4)
C30 0.042(4) 0.035(4) 0.045(4) -0.004(3) -0.010(3) -0.023(4)
C32 0.035(4) 0.026(3) 0.053(5) -0.009(3) -0.006(3) -0.007(3)
C33 0.054(5) 0.031(4) 0.041(4) -0.009(3) -0.009(4) -0.020(4)
C34 0.061(5) 0.031(4) 0.034(4) -0.005(3) -0.011(4) -0.020(4)
C35 0.074(7) 0.030(4) 0.060(6) -0.012(4) -0.027(5) -0.012(4)
C36 0.078(7) 0.037(4) 0.072(6) -0.008(4) -0.037(5) 0.003(4)
C37 0.12(2) 0.068(13) 0.062(9) -0.021(9) -0.028(12) -0.030(15)
C38B 0.15(3) 0.074(19) 0.056(14) -0.027(12) -0.034(18) -0.007(19)
C39 0.078(15) 0.116(18) 0.037(10) -0.002(11) -0.006(10) -0.036(15)
C40 0.11(3) 0.11(3) 0.042(12) -0.037(15) 0.029(13) -0.05(2)
C41 0.10(2) 0.044(12) 0.072(12) 0.018(10) -0.029(14) -0.036(12)
C42 0.09(2) 0.066(19) 0.10(2) -0.004(16) -0.018(18) -0.044(17)
C43 0.078(17) 0.040(10) 0.056(13) -0.026(9) 0.003(10) -0.033(11)
C44 0.099(15) 0.049(10) 0.079(13) 0.016(9) -0.047(12) -0.054(11)
C50B 0.044(8) 0.026(6) 0.042(10) -0.014(6) -0.012(6) -0.012(5)
C45B 0.048(6) 0.027(4) 0.052(8) -0.014(5) -0.017(5) -0.013(4)
C46B 0.053(8) 0.034(7) 0.057(8) -0.016(6) -0.027(7) -0.004(6)
C47B 0.040(8) 0.033(8) 0.063(9) -0.016(7) -0.024(7) -0.005(6)
C48B 0.039(8) 0.029(7) 0.063(11) -0.008(7) -0.018(7) -0.015(6)
C49B 0.049(9) 0.021(7) 0.044(9) -0.010(6) -0.019(7) -0.012(6)
C51 0.045(4) 0.023(3) 0.044(4) -0.011(3) 0.002(3) -0.017(3)
C52 0.046(5) 0.022(3) 0.050(4) -0.013(3) -0.001(4) -0.012(3)
C53 0.029(4) 0.026(3) 0.059(5) -0.016(3) 0.002(3) -0.008(3)
C54 0.020(4) 0.030(4) 0.076(6) -0.023(4) -0.016(4) 0.003(3)
C55 0.041(4) 0.023(3) 0.039(4) -0.007(3) -0.013(3) 0.002(3)
C56 0.030(4) 0.024(3) 0.045(4) -0.006(3) -0.004(3) -0.009(3)
As2A 0.053(2) 0.0115(13) 0.053(2) -0.0007(10) -0.0271(19) -0.0104(15)
C50A 0.040(9) 0.036(7) 0.033(10) -0.020(6) -0.006(6) -0.009(6)
C45A 0.048(6) 0.027(4) 0.052(8) -0.014(5) -0.017(5) -0.013(4)
C46A 0.040(9) 0.046(10) 0.070(12) -0.017(8) -0.010(8) 0.002(7)
C47A 0.018(7) 0.050(9) 0.064(10) -0.026(8) -0.006(7) 0.004(6)
C48A 0.025(7) 0.036(9) 0.046(10) -0.029(7) -0.002(6) -0.002(6)
C49A 0.025(8) 0.033(9) 0.046(10) -0.016(6) 0.001(7) -0.003(7)
O12A 0.030(7) 0.049(8) 0.070(10) -0.011(7) -0.005(6) 0.001(6)
C31 0.038(4) 0.036(4) 0.045(4) -0.006(3) -0.007(3) -0.012(3)
C44A 0.063(12) 0.035(9) 0.045(10) -0.005(7) -0.019(9) 0.000(8)
C43A 0.15(3) 0.13(2) 0.12(3) 0.063(19) -0.07(2) -0.09(2)
O8A 0.048(11) 0.049(4) 0.040(3) -0.015(3) -0.026(7) 0.024(9)
C42A 0.20(4) 0.052(14) 0.094(15) 0.011(11) -0.06(2) -0.060(19)
O11A 0.12(3) 0.051(14) 0.103(15) 0.014(13) -0.079(18) -0.007(13)
C41A 0.18(4) 0.15(3) 0.09(2) 0.01(2) -0.03(3) -0.10(3)
O10A 0.110(18) 0.083(16) 0.048(9) 0.003(10) -0.016(12) -0.057(13)
C39A 0.12(2) 0.09(2) 0.036(11) 0.012(12) -0.024(14) -0.040(18)
C37A 0.13(2) 0.040(10) 0.056(8) -0.024(8) -0.014(11) 0.008(13)
C40A 0.16(3) 0.050(15) 0.029(13) -0.004(10) -0.015(15) -0.019(17)
O9AB 0.081(17) 0.083(14) 0.037(8) -0.006(8) -0.009(9) -0.033(10)
F7A 0.073(14) 0.16(2) 0.157(16) -0.110(18) 0.028(12) -0.065(15)
F11A 0.20(4) 0.024(9) 0.12(2) -0.009(11) 0.05(3) 0.00(2)
F12A 0.094(19) 0.047(12) 0.104(14) -0.001(11) 0.019(15) 0.041(12)
F8A 0.044(11) 0.21(3) 0.11(2) -0.05(2) -0.015(12) 0.045(16)
C38A 0.15(3) 0.096(14) 0.038(13) -0.017(12) -0.006(18) -0.010(15)
O9AA 0.065(17) 0.067(16) 0.031(9) -0.004(9) 0.006(10) -0.009(11)

loop_
_atom_type_symbol
_atom_type_description
_atom_type_scat_dispersion_real
_atom_type_scat_dispersion_imag
_atom_type_scat_source
C C 0.0033 0.0016 'International Tables Vol C Tables 4.2.6.8 and 6.1.1.4'
H H 0.0000 0.0000 'International Tables Vol C Tables 4.2.6.8 and 6.1.1.4'
As As 0.0499 2.0058 'International Tables Vol C Tables 4.2.6.8 and 6.1.1.4'
F F 0.0171 0.0103 'International Tables Vol C Tables 4.2.6.8 and 6.1.1.4'
Na Na 0.0362 0.0249 'International Tables Vol C Tables 4.2.6.8 and 6.1.1.4'
O O 0.0106 0.0060 'International Tables Vol C Tables 4.2.6.8 and 6.1.1.4'
P P 0.1023 0.0942 'International Tables Vol C Tables 4.2.6.8 and 6.1.1.4'

loop_
_geom_angle_atom_site_label_1
_geom_angle_atom_site_label_2
_geom_angle_atom_site_label_3
_geom_angle
_geom_angle_site_symmetry_1
_geom_angle_site_symmetry_3
_geom_angle_publ_flag
C1 As1 Na1 109.9(2) . . ?
C22 As1 Na1 123.5(2) . . ?
C22 As1 C1 95.0(3) . . ?
C22 As1 C23 100.9(3) . . ?
C23 As1 Na1 121.3(2) . . ?
C23 As1 C1 101.3(3) . . ?
C51 As2B C29 95.4(4) . . ?
C50A As2B C29 103.2(6) . . ?
C50A As2B C51 100.6(6) . . ?
F1 P1 F4 89.0(3) . . ?
F1 P1 F5 86.8(4) . . ?
F2 P1 F1 177.0(4) . . ?
F2 P1 F3 89.9(3) . . ?
F2 P1 F4 90.3(3) . . ?
F2 P1 F5 90.3(4) . . ?
F3 P1 F1 90.8(3) . . ?
F3 P1 F4 179.0(3) . . ?
F3 P1 F5 90.2(3) . . ?
F5 P1 F4 88.8(3) . . ?
F6 P1 F1 91.1(4) . . ?
F6 P1 F2 91.9(4) . . ?
F6 P1 F3 90.8(3) . . ?
F6 P1 F4 90.2(3) . . ?
F6 P1 F5 177.7(4) . . ?
F7B P2 Na2 22.8(8) . . ?
F7B P2 F9 87.4(9) . . ?
F7B P2 F10 91.1(9) . . ?
F7B P2 F12B 88.1(11) . . ?
F7B P2 F8A 170.2(15) . . ?
F8B P2 Na2 143.5(8) . . ?
F8B P2 F9 95.3(7) . . ?
F8B P2 F10 86.7(7) . . ?
F8B P2 F11B 88.9(11) . . ?
F8B P2 F7A 170.3(14) . . ?
F8B P2 F12A 96.1(19) . . ?
F9 P2 Na2 65.7(4) . . ?
F9 P2 F10 177.9(5) . . ?
F9 P2 F11B 90.2(10) . . ?
F9 P2 F12B 89.9(8) . . ?
F9 P2 F7A 91.3(9) . . ?
F10 P2 Na2 113.0(3) . . ?
F10 P2 F11B 89.1(10) . . ?
F10 P2 F12B 91.6(8) . . ?
F10 P2 F7A 86.6(8) . . ?
F11B P2 Na2 120.3(10) . . ?
F11B P2 F7A 83.9(18) . . ?
F12B P2 Na2 81.9(10) . . ?
F7A P2 Na2 46.2(11) . . ?
F11A P2 Na2 96.4(19) . . ?
F11A P2 F7B 89(3) . . ?
F11A P2 F9 91.6(16) . . ?
F11A P2 F10 86.9(16) . . ?
F11A P2 F12B 177(3) . . ?
F11A P2 F8A 89.2(19) . . ?
F12A P2 Na2 53.9(13) . . ?
F12A P2 F9 86.5(11) . . ?
F12A P2 F10 94.0(11) . . ?
F12A P2 F11B 174.2(18) . . ?
F12A P2 F7A 91.4(15) . . ?
F8A P2 Na2 148.2(10) . . ?
F8A P2 F9 82.9(11) . . ?
F8A P2 F10 98.5(11) . . ?
F8A P2 F12B 94(2) . . ?
F1 Na1 As1 150.47(19) . . ?
F1 Na1 O2 82.2(2) . . ?
F1 Na1 O3 87.0(3) . . ?
F1 Na1 O4 108.4(3) . . ?
F1 Na1 O5 101.2(2) . . ?
O2 Na1 As1 75.34(16) . . ?
O2 Na1 O3 66.64(19) . . ?
O2 Na1 O4 130.0(2) . . ?
O2 Na1 O5 160.8(2) . . ?
O3 Na1 As1 101.07(19) . . ?
O3 Na1 O5 132.1(2) . . ?
O4 Na1 As1 100.8(2) . . ?
O4 Na1 O3 65.4(2) . . ?
O4 Na1 O5 67.20(19) . . ?
O5 Na1 As1 94.34(16) . . ?
O10 Na2 O8 129.2(8) . . ?
O10 Na2 O11 63.1(14) . . ?
O10 Na2 O12B 120.3(7) . . ?
O10 Na2 O9AB 67.3(9) . . ?
O11 Na2 O8 158.0(10) . . ?
O12B Na2 O8 95.0(5) . . ?
O12B Na2 O11 64.3(10) . . ?
O12B Na2 O9AB 144.3(11) . . ?
O8A Na2 O10A 140.0(8) . . ?
O11A Na2 O8A 138.7(9) . . ?
O11A Na2 O10A 65.5(11) . . ?
O9AB Na2 O8 63.2(10) . . ?
O9AB Na2 O11 129.7(15) . . ?
F7A Na2 F12A 50.0(6) . . ?
O9AA Na2 O8A 71.5(10) . . ?
O9AA Na2 O11A 114.5(17) . . ?
O9AA Na2 O10A 68.6(10) . . ?
P1 F1 Na1 130.5(4) . . ?
P2 F7B Na2 141.1(13) . . ?
C6 O1 C7 115.9(5) . . ?
C8 O2 Na1 125.5(4) . . ?
C9 O2 Na1 116.0(5) . . ?
C9 O2 C8 113.7(5) . . ?
C10 O3 Na1 116.5(5) . . ?
C10 O3 C11 115.2(6) . . ?
C11 O3 Na1 117.4(4) . . ?
C38 O4 Na1 115.0(5) . . ?
C38 O4 C13 111.1(7) . . ?
C13 O4 Na1 111.4(5) . . ?
C14 O5 Na1 114.7(4) . . ?
C15 O5 Na1 125.9(4) . . ?
C15 O5 C14 113.6(5) . . ?
C17 O6 C16 118.1(5) . . ?
C34 O7 C35 118.4(6) . . ?
C36 O8 Na2 130.3(16) . . ?
C36 O8 C37 108(2) . . ?
C37 O8 Na2 119.1(16) . . ?
C40 O10 Na2 115.5(18) . . ?
C40 O10 C41 125(2) . . ?
C41 O10 Na2 112.6(16) . . ?
C43A O11 Na2 108(3) . . ?
C42A O11 Na2 122(4) . . ?
C42A O11 C43A 121(4) . . ?
C44 O12B Na2 117.3(10) . . ?
C45B O12B Na2 125.4(9) . . ?
C45B O12B C44 111.9(13) . . ?
C2 C1 As1 123.7(6) . . ?
C6 C1 As1 118.3(5) . . ?
C6 C1 C2 118.0(7) . . ?
C1 C2 H2 118.9 . . ?
C3 C2 C1 122.3(8) . . ?
C3 C2 H2 118.9 . . ?
C2 C3 H3 120.7 . . ?
C2 C3 C4 118.6(8) . . ?
C4 C3 H3 120.7 . . ?
C3 C4 H4 119.5 . . ?
C3 C4 C5 121.0(8) . . ?
C5 C4 H4 119.5 . . ?
C4 C5 H5 120.4 . . ?
C4 C5 C6 119.1(8) . . ?
C6 C5 H5 120.4 . . ?
O1 C6 C1 118.1(6) . . ?
O1 C6 C5 120.9(7) . . ?
C1 C6 C5 120.8(7) . . ?
O1 C7 H7A 109.5 . . ?
O1 C7 H7B 109.5 . . ?
O1 C7 C8 110.7(6) . . ?
H7A C7 H7B 108.1 . . ?
C8 C7 H7A 109.5 . . ?
C8 C7 H7B 109.5 . . ?
O2 C8 C7 110.6(6) . . ?
O2 C8 H8A 109.5 . . ?
O2 C8 H8B 109.5 . . ?
C7 C8 H8A 109.5 . . ?
C7 C8 H8B 109.5 . . ?
H8A C8 H8B 108.1 . . ?
O2 C9 H9A 109.2 . . ?
O2 C9 H9B 109.2 . . ?
O2 C9 C10 112.0(6) . . ?
H9A C9 H9B 107.9 . . ?
C10 C9 H9A 109.2 . . ?
C10 C9 H9B 109.2 . . ?
O3 C10 C9 110.5(7) . . ?
O3 C10 H10A 109.6 . . ?
O3 C10 H10B 109.6 . . ?
C9 C10 H10A 109.6 . . ?
C9 C10 H10B 109.6 . . ?
H10A C10 H10B 108.1 . . ?
O3 C11 H11A 110.4 . . ?
O3 C11 H11B 110.4 . . ?
O3 C11 C38 106.7(6) . . ?
H11A C11 H11B 108.6 . . ?
C38 C11 H11A 110.4 . . ?
C38 C11 H11B 110.4 . . ?
O4 C38 C11 109.1(7) . . ?
O4 C38 H38E 109.9 . . ?
O4 C38 H38F 109.9 . . ?
C11 C38 H38E 109.9 . . ?
C11 C38 H38F 109.9 . . ?
H38E C38 H38F 108.3 . . ?
O4 C13 H13A 110.5 . . ?
O4 C13 H13B 110.5 . . ?
O4 C13 C14 106.4(7) . . ?
H13A C13 H13B 108.6 . . ?
C14 C13 H13A 110.5 . . ?
C14 C13 H13B 110.5 . . ?
O5 C14 C13 107.0(6) . . ?
O5 C14 H14A 110.3 . . ?
O5 C14 H14B 110.3 . . ?
C13 C14 H14A 110.3 . . ?
C13 C14 H14B 110.3 . . ?
H14A C14 H14B 108.6 . . ?
O5 C15 H15A 108.7 . . ?
O5 C15 H15B 108.7 . . ?
O5 C15 C16 114.3(6) . . ?
H15A C15 H15B 107.6 . . ?
C16 C15 H15A 108.7 . . ?
C16 C15 H15B 108.7 . . ?
O6 C16 C15 106.4(5) . . ?
O6 C16 H16A 110.4 . . ?
O6 C16 H16B 110.4 . . ?
C15 C16 H16A 110.4 . . ?
C15 C16 H16B 110.4 . . ?
H16A C16 H16B 108.6 . . ?
O6 C17 C18 124.6(7) . . ?
O6 C17 C22 114.8(6) . . ?
C18 C17 C22 120.7(7) . . ?
C17 C18 H18 120.1 . . ?
C19 C18 C17 119.8(7) . . ?
C19 C18 H18 120.1 . . ?
C18 C19 H19 119.6 . . ?
C18 C19 C20 120.9(7) . . ?
C20 C19 H19 119.6 . . ?
C19 C20 H20 120.3 . . ?
C19 C20 C21 119.3(8) . . ?
C21 C20 H20 120.3 . . ?
C20 C21 H21 119.4 . . ?
C22 C21 C20 121.2(7) . . ?
C22 C21 H21 119.4 . . ?
C17 C22 As1 113.9(5) . . ?
C21 C22 As1 128.0(5) . . ?
C21 C22 C17 118.0(7) . . ?
C24 C23 As1 113.9(6) . . ?
C28 C23 As1 127.5(6) . . ?
C28 C23 C24 118.5(8) . . ?
C23 C24 H24 119.3 . . ?
C23 C24 C25 121.3(8) . . ?
C25 C24 H24 119.3 . . ?
C24 C25 H25 120.3 . . ?
C26 C25 C24 119.4(8) . . ?
C26 C25 H25 120.3 . . ?
C25 C26 H26 120.1 . . ?
C25 C26 C27 119.8(8) . . ?
C27 C26 H26 120.1 . . ?
C26 C27 H27 120.1 . . ?
C28 C27 C26 119.8(10) . . ?
C28 C27 H27 120.1 . . ?
C23 C28 C27 121.0(9) . . ?
C23 C28 H28 119.5 . . ?
C27 C28 H28 119.5 . . ?
C30 C29 As2B 127.7(6) . . ?
C30 C29 C34 119.3(7) . . ?
C30 C29 As2A 120.6(6) . . ?
C34 C29 As2B 112.7(6) . . ?
C34 C29 As2A 117.6(6) . . ?
C29 C30 H30 119.5 . . ?
C31 C30 C29 121.0(7) . . ?
C31 C30 H30 119.5 . . ?
C33 C32 H32 119.3 . . ?
C33 C32 C31 121.5(7) . . ?
C31 C32 H32 119.3 . . ?
C32 C33 H33 120.1 . . ?
C32 C33 C34 119.8(7) . . ?
C34 C33 H33 120.1 . . ?
O7 C34 C29 114.9(6) . . ?
O7 C34 C33 125.2(7) . . ?
C29 C34 C33 119.9(7) . . ?
O7 C35 H35A 110.5 . . ?
O7 C35 H35B 110.5 . . ?
O7 C35 C36 106.1(7) . . ?
H35A C35 H35B 108.7 . . ?
C36 C35 H35A 110.5 . . ?
C36 C35 H35B 110.5 . . ?
O8 C36 C35 122.4(12) . . ?
O8 C36 H36A 106.7 . . ?
O8 C36 H36B 106.7 . . ?
C35 C36 H36C 110.6 . . ?
C35 C36 H36D 110.6 . . ?
C35 C36 H36A 106.7 . . ?
C35 C36 H36B 106.7 . . ?
C35 C36 O8A 105.6(11) . . ?
H36C C36 H36D 108.7 . . ?
H36A C36 H36B 106.6 . . ?
O8A C36 H36C 110.6 . . ?
O8A C36 H36D 110.6 . . ?
O8 C37 H37A 111.7 . . ?
O8 C37 H37B 111.7 . . ?
O8 C37 C38A 101(2) . . ?
H37A C37 H37B 109.4 . . ?
C38A C37 H37A 111.7 . . ?
C38A C37 H37B 111.7 . . ?
H38A C38B H38B 109.2 . . ?
C37A C38B H38A 111.3 . . ?
C37A C38B H38B 111.3 . . ?
C37A C38B O9AA 102(3) . . ?
O9AA C38B H38A 111.3 . . ?
O9AA C38B H38B 111.3 . . ?
H39A C39 H39B 107.6 . . ?
C40 C39 H39A 108.7 . . ?
C40 C39 H39B 108.7 . . ?
C40 C39 O9AB 114(3) . . ?
O9AB C39 H39A 108.7 . . ?
O9AB C39 H39B 108.7 . . ?
O10 C40 H40A 109.3 . . ?
O10 C40 H40B 109.3 . . ?
C39 C40 O10 112(3) . . ?
C39 C40 H40A 109.3 . . ?
C39 C40 H40B 109.3 . . ?
H40A C40 H40B 107.9 . . ?
O10 C41 H41A 109.8 . . ?
O10 C41 H41B 109.8 . . ?
H41A C41 H41B 108.2 . . ?
C42A C41 O10 110(2) . . ?
C42A C41 H41A 109.8 . . ?
C42A C41 H41B 109.8 . . ?
H42A C42 H42B 107.3 . . ?
O11A C42 H42A 108.0 . . ?
O11A C42 H42B 108.0 . . ?
C41A C42 H42A 108.0 . . ?
C41A C42 H42B 108.0 . . ?
C41A C42 O11A 117(4) . . ?
H43A C43 H43B 107.3 . . ?
C44A C43 H43A 108.1 . . ?
C44A C43 H43B 108.1 . . ?
C44A C43 O11A 117(3) . . ?
O11A C43 H43A 108.1 . . ?
O11A C43 H43B 108.1 . . ?
O12B C44 H44A 108.5 . . ?
O12B C44 H44B 108.5 . . ?
H44A C44 H44B 107.5 . . ?
C43A C44 O12B 115(2) . . ?
C43A C44 H44A 108.5 . . ?
C43A C44 H44B 108.5 . . ?
C45B C50B C49B 120.0 . . ?
C45B C50B As2A 116.9(7) . . ?
C49B C50B As2A 123.0(7) . . ?
C50B C45B O12B 122.3(10) . . ?
C46B C45B O12B 117.6(10) . . ?
C46B C45B C50B 120.0 . . ?
C45B C46B H46B 120.0 . . ?
C45B C46B C47B 120.0 . . ?
C47B C46B H46B 120.0 . . ?
C46B C47B H47B 120.0 . . ?
C48B C47B C46B 120.0 . . ?
C48B C47B H47B 120.0 . . ?
C47B C48B H48B 120.0 . . ?
C49B C48B C47B 120.0 . . ?
C49B C48B H48B 120.0 . . ?
C50B C49B H49B 120.0 . . ?
C48B C49B C50B 120.0 . . ?
C48B C49B H49B 120.0 . . ?
C52 C51 As2B 117.8(6) . . ?
C52 C51 As2A 113.0(6) . . ?
C56 C51 As2B 123.2(6) . . ?
C56 C51 C52 118.1(7) . . ?
C56 C51 As2A 128.8(6) . . ?
C51 C52 H52 119.8 . . ?
C53 C52 C51 120.5(8) . . ?
C53 C52 H52 119.8 . . ?
C52 C53 H53 120.0 . . ?
C54 C53 C52 120.1(7) . . ?
C54 C53 H53 120.0 . . ?
C53 C54 H54 119.9 . . ?
C53 C54 C55 120.2(7) . . ?
C55 C54 H54 119.9 . . ?
C54 C55 H55 119.9 . . ?
C56 C55 C54 120.2(7) . . ?
C56 C55 H55 119.9 . . ?
C51 C56 H56 119.5 . . ?
C55 C56 C51 121.0(7) . . ?
C55 C56 H56 119.5 . . ?
C29 As2A C50B 96.7(6) . . ?
C29 As2A C51 104.8(4) . . ?
C51 As2A C50B 95.8(6) . . ?
C45A C50A As2B 115.8(8) . . ?
C45A C50A C49A 120.0 . . ?
C49A C50A As2B 124.2(8) . . ?
C46A C45A C50A 120.0 . . ?
O12A C45A C50A 118.8(11) . . ?
O12A C45A C46A 121.2(11) . . ?
C45A C46A H46A 120.0 . . ?
C45A C46A C47A 120.0 . . ?
C47A C46A H46A 120.0 . . ?
C46A C47A H47A 120.0 . . ?
C48A C47A C46A 120.0 . . ?
C48A C47A H47A 120.0 . . ?
C47A C48A H48A 120.0 . . ?
C47A C48A C49A 120.0 . . ?
C49A C48A H48A 120.0 . . ?
C50A C49A H49A 120.0 . . ?
C48A C49A C50A 120.0 . . ?
C48A C49A H49A 120.0 . . ?
C45A O12A C44A 117.2(14) . . ?
C30 C31 C32 118.6(7) . . ?
C30 C31 H31 120.7 . . ?
C32 C31 H31 120.7 . . ?
C43 C44A O12A 106.2(17) . . ?
C43 C44A H44C 110.5 . . ?
C43 C44A H44D 110.5 . . ?
O12A C44A H44C 110.5 . . ?
O12A C44A H44D 110.5 . . ?
H44C C44A H44D 108.7 . . ?
O11 C43A H43C 107.1 . . ?
O11 C43A H43D 107.1 . . ?
C44 C43A O11 121(3) . . ?
C44 C43A H43C 107.1 . . ?
C44 C43A H43D 107.1 . . ?
H43C C43A H43D 106.8 . . ?
C36 O8A Na2 123.8(15) . . ?
C37A O8A Na2 107.3(17) . . ?
C37A O8A C36 120(2) . . ?
O11 C42A C41 120(4) . . ?
O11 C42A H42C 107.4 . . ?
O11 C42A H42D 107.4 . . ?
C41 C42A H42C 107.4 . . ?
C41 C42A H42D 107.4 . . ?
H42C C42A H42D 106.9 . . ?
C42 O11A Na2 118(4) . . ?
C42 O11A C43 122(4) . . ?
C43 O11A Na2 117(3) . . ?
C42 C41A H41C 107.9 . . ?
C42 C41A H41D 108.0 . . ?
C42 C41A O10A 117(4) . . ?
H41C C41A H41D 107.2 . . ?
O10A C41A H41C 107.9 . . ?
O10A C41A H41D 108.0 . . ?
C41A O10A Na2 101(2) . . ?
C40A O10A Na2 107.7(18) . . ?
C40A O10A C41A 97(3) . . ?
H39C C39A H39D 108.4 . . ?
C40A C39A H39C 110.0 . . ?
C40A C39A H39D 110.0 . . ?
O9AA C39A H39C 110.0 . . ?
O9AA C39A H39D 110.0 . . ?
O9AA C39A C40A 108(3) . . ?
C38B C37A H37C 108.5 . . ?
C38B C37A H37D 108.5 . . ?
O8A C37A C38B 115(2) . . ?
O8A C37A H37C 108.5 . . ?
O8A C37A H37D 108.5 . . ?
H37C C37A H37D 107.5 . . ?
O10A C40A C39A 123(3) . . ?
O10A C40A H40C 106.6 . . ?
O10A C40A H40D 106.6 . . ?
C39A C40A H40C 106.6 . . ?
C39A C40A H40D 106.6 . . ?
H40C C40A H40D 106.6 . . ?
C39 O9AB Na2 110(2) . . ?
C39 O9AB C38A 106(4) . . ?
C38A O9AB Na2 112(3) . . ?
P2 F7A Na2 106.2(15) . . ?
P2 F12A Na2 99.8(15) . . ?
C37 C38A H38C 111.3 . . ?
C37 C38A H38D 111.3 . . ?
O9AB C38A C37 102(3) . . ?
O9AB C38A H38C 111.3 . . ?
O9AB C38A H38D 111.3 . . ?
H38C C38A H38D 109.2 . . ?
C38B O9AA Na2 114(2) . . ?
C39A O9AA Na2 117(2) . . ?
C39A O9AA C38B 107(3) . . ?

loop_
_geom_bond_atom_site_label_1
_geom_bond_atom_site_label_2
_geom_bond_distance
_geom_bond_site_symmetry_2
_geom_bond_publ_flag
As1 Na1 3.275(4) . ?
As1 C1 1.983(8) . ?
As1 C22 1.952(7) . ?
As1 C23 1.970(8) . ?
As2B C29 2.075(9) . ?
As2B C51 2.025(10) . ?
As2B C50A 1.999(11) . ?
P1 F1 1.594(6) . ?
P1 F2 1.578(6) . ?
P1 F3 1.592(5) . ?
P1 F4 1.613(5) . ?
P1 F5 1.608(6) . ?
P1 F6 1.568(5) . ?
P2 Na2 3.434(7) . ?
P2 F7B 1.521(14) . ?
P2 F8B 1.536(14) . ?
P2 F9 1.579(7) . ?
P2 F10 1.593(6) . ?
P2 F11B 1.65(3) . ?
P2 F12B 1.641(18) . ?
P2 F7A 1.657(19) . ?
P2 F11A 1.50(3) . ?
P2 F12A 1.540(18) . ?
P2 F8A 1.57(2) . ?
Na1 F1 2.363(8) . ?
Na1 O2 2.453(6) . ?
Na1 O3 2.479(6) . ?
Na1 O4 2.469(7) . ?
Na1 O5 2.483(6) . ?
Na2 F7B 2.115(16) . ?
Na2 O8 2.60(3) . ?
Na2 O10 2.44(2) . ?
Na2 O11 2.58(5) . ?
Na2 O12B 2.497(12) . ?
Na2 O8A 2.56(3) . ?
Na2 O11A 2.54(6) . ?
Na2 O10A 2.60(2) . ?
Na2 O9AB 2.52(4) . ?
Na2 F7A 2.58(3) . ?
Na2 F12A 2.82(4) . ?
Na2 O9AA 2.32(4) . ?
O1 C6 1.393(9) . ?
O1 C7 1.439(8) . ?
O2 C8 1.425(8) . ?
O2 C9 1.387(9) . ?
O3 C10 1.401(9) . ?
O3 C11 1.419(9) . ?
O4 C38 1.394(9) . ?
O4 C13 1.457(10) . ?
O5 C14 1.449(9) . ?
O5 C15 1.425(8) . ?
O6 C16 1.443(8) . ?
O6 C17 1.372(9) . ?
O7 C34 1.381(9) . ?
O7 C35 1.427(10) . ?
O8 C36 1.36(3) . ?
O8 C37 1.41(3) . ?
O10 C40 1.45(4) . ?
O10 C41 1.64(3) . ?
O11 C43A 1.42(5) . ?
O11 C42A 1.20(4) . ?
O12B C44 1.449(18) . ?
O12B C45B 1.406(16) . ?
C1 C2 1.401(10) . ?
C1 C6 1.399(11) . ?
C2 H2 0.9500 . ?
C2 C3 1.388(11) . ?
C3 H3 0.9500 . ?
C3 C4 1.390(12) . ?
C4 H4 0.9500 . ?
C4 C5 1.401(11) . ?
C5 H5 0.9500 . ?
C5 C6 1.403(10) . ?
C7 H7A 0.9900 . ?
C7 H7B 0.9900 . ?
C7 C8 1.511(10) . ?
C8 H8A 0.9900 . ?
C8 H8B 0.9900 . ?
C9 H9A 0.9900 . ?
C9 H9B 0.9900 . ?
C9 C10 1.479(11) . ?
C10 H10A 0.9900 . ?
C10 H10B 0.9900 . ?
C11 H11A 0.9900 . ?
C11 H11B 0.9900 . ?
C11 C38 1.491(12) . ?
C38 H38E 0.9900 . ?
C38 H38F 0.9900 . ?
C13 H13A 0.9900 . ?
C13 H13B 0.9900 . ?
C13 C14 1.487(11) . ?
C14 H14A 0.9900 . ?
C14 H14B 0.9900 . ?
C15 H15A 0.9900 . ?
C15 H15B 0.9900 . ?
C15 C16 1.499(10) . ?
C16 H16A 0.9900 . ?
C16 H16B 0.9900 . ?
C17 C18 1.392(10) . ?
C17 C22 1.418(10) . ?
C18 H18 0.9500 . ?
C18 C19 1.385(11) . ?
C19 H19 0.9500 . ?
C19 C20 1.385(11) . ?
C20 H20 0.9500 . ?
C20 C21 1.404(11) . ?
C21 H21 0.9500 . ?
C21 C22 1.395(11) . ?
C23 C24 1.389(11) . ?
C23 C28 1.381(12) . ?
C24 H24 0.9500 . ?
C24 C25 1.408(11) . ?
C25 H25 0.9500 . ?
C25 C26 1.376(14) . ?
C26 H26 0.9500 . ?
C26 C27 1.401(15) . ?
C27 H27 0.9500 . ?
C27 C28 1.395(13) . ?
C28 H28 0.9500 . ?
C29 C30 1.397(11) . ?
C29 C34 1.399(10) . ?
C29 As2A 1.902(8) . ?
C30 H30 0.9500 . ?
C30 C31 1.396(11) . ?
C32 H32 0.9500 . ?
C32 C33 1.375(11) . ?
C32 C31 1.396(11) . ?
C33 H33 0.9500 . ?
C33 C34 1.404(10) . ?
C35 H35A 0.9900 . ?
C35 H35B 0.9900 . ?
C35 C36 1.508(12) . ?
C36 H36C 0.9900 . ?
C36 H36D 0.9900 . ?
C36 H36A 0.9900 . ?
C36 H36B 0.9900 . ?
C36 O8A 1.52(3) . ?
C37 H37A 0.9900 . ?
C37 H37B 0.9900 . ?
C37 C38A 1.64(5) . ?
C38B H38A 0.9900 . ?
C38B H38B 0.9900 . ?
C38B C37A 1.52(4) . ?
C38B O9AA 1.56(5) . ?
C39 H39A 0.9900 . ?
C39 H39B 0.9900 . ?
C39 C40 1.35(4) . ?
C39 O9AB 1.42(4) . ?
C40 H40A 0.9900 . ?
C40 H40B 0.9900 . ?
C41 H41A 0.9900 . ?
C41 H41B 0.9900 . ?
C41 C42A 1.42(4) . ?
C42 H42A 0.9900 . ?
C42 H42B 0.9900 . ?
C42 O11A 1.33(6) . ?
C42 C41A 1.32(5) . ?
C43 H43A 0.9900 . ?
C43 H43B 0.9900 . ?
C43 C44A 1.41(3) . ?
C43 O11A 1.56(7) . ?
C44 H44A 0.9900 . ?
C44 H44B 0.9900 . ?
C44 C43A 1.30(3) . ?
C50B C45B 1.3900 . ?
C50B C49B 1.3900 . ?
C50B As2A 2.013(11) . ?
C45B C46B 1.3900 . ?
C46B H46B 0.9500 . ?
C46B C47B 1.3900 . ?
C47B H47B 0.9500 . ?
C47B C48B 1.3900 . ?
C48B H48B 0.9500 . ?
C48B C49B 1.3900 . ?
C49B H49B 0.9500 . ?
C51 C52 1.414(10) . ?
C51 C56 1.397(10) . ?
C51 As2A 1.926(9) . ?
C52 H52 0.9500 . ?
C52 C53 1.398(11) . ?
C53 H53 0.9500 . ?
C53 C54 1.378(12) . ?
C54 H54 0.9500 . ?
C54 C55 1.391(11) . ?
C55 H55 0.9500 . ?
C55 C56 1.389(10) . ?
C56 H56 0.9500 . ?
C50A C45A 1.3900 . ?
C50A C49A 1.3900 . ?
C45A C46A 1.3900 . ?
C45A O12A 1.361(18) . ?
C46A H46A 0.9500 . ?
C46A C47A 1.3900 . ?
C47A H47A 0.9500 . ?
C47A C48A 1.3900 . ?
C48A H48A 0.9500 . ?
C48A C49A 1.3900 . ?
C49A H49A 0.9500 . ?
O12A C44A 1.42(2) . ?
C31 H31 0.9500 . ?
C44A H44C 0.9900 . ?
C44A H44D 0.9900 . ?
C43A H43C 0.9900 . ?
C43A H43D 0.9900 . ?
O8A C37A 1.44(3) . ?
C42A H42C 0.9900 . ?
C42A H42D 0.9900 . ?
C41A H41C 0.9900 . ?
C41A H41D 0.9900 . ?
C41A O10A 1.59(5) . ?
O10A C40A 1.33(3) . ?
C39A H39C 0.9900 . ?
C39A H39D 0.9900 . ?
C39A C40A 1.45(4) . ?
C39A O9AA 1.43(4) . ?
C37A H37C 0.9900 . ?
C37A H37D 0.9900 . ?
C40A H40C 0.9900 . ?
C40A H40D 0.9900 . ?
O9AB C38A 1.43(5) . ?
C38A H38C 0.9900 . ?
C38A H38D 0.9900 . ?

loop_
_geom_torsion_atom_site_label_1
_geom_torsion_atom_site_label_2
_geom_torsion_atom_site_label_3
_geom_torsion_atom_site_label_4
_geom_torsion
_geom_torsion_site_symmetry_1
_geom_torsion_site_symmetry_2
_geom_torsion_site_symmetry_3
_geom_torsion_site_symmetry_4
_geom_torsion_publ_flag
As1 C1 C2 C3 -178.0(5) . . . . ?
As1 C1 C6 O1 -7.3(8) . . . . ?
As1 C1 C6 C5 177.6(5) . . . . ?
As1 C23 C24 C25 -175.5(6) . . . . ?
As1 C23 C28 C27 172.4(10) . . . . ?
As2B C29 C30 C31 -174.2(6) . . . . ?
As2B C29 C34 O7 -4.9(9) . . . . ?
As2B C29 C34 C33 174.2(6) . . . . ?
As2B C51 C52 C53 169.6(6) . . . . ?
As2B C51 C56 C55 -168.7(6) . . . . ?
As2B C50A C45A C46A -179.2(12) . . . . ?
As2B C50A C45A O12A -2.6(15) . . . . ?
As2B C50A C49A C48A 179.1(13) . . . . ?
Na1 O2 C8 C7 5.6(8) . . . . ?
Na1 O2 C9 C10 40.0(10) . . . . ?
Na1 O3 C10 C9 34.6(9) . . . . ?
Na1 O3 C11 C38 -39.1(8) . . . . ?
Na1 O4 C38 C11 -48.9(9) . . . . ?
Na1 O4 C13 C14 55.0(8) . . . . ?
Na1 O5 C14 C13 41.4(8) . . . . ?
Na1 O5 C15 C16 90.7(7) . . . . ?
Na2 O8 C36 C35 -115.1(13) . . . . ?
Na2 O8 C37 C38A 41(3) . . . . ?
Na2 O10 C40 C39 -33(4) . . . . ?
Na2 O10 C41 C42A 38(3) . . . . ?
Na2 O11 C43A C44 -43(6) . . . . ?
Na2 O11 C42A C41 -13(7) . . . . ?
Na2 O12B C44 C43A 6(4) . . . . ?
Na2 O12B C45B C50B 122.6(10) . . . . ?
Na2 O12B C45B C46B -55.7(13) . . . . ?
Na2 O8A C37A C38B -39(4) . . . . ?
Na2 O10A C40A C39A 22(5) . . . . ?
Na2 O9AB C38A C37 65(3) . . . . ?
F3 P1 F1 Na1 -107.6(5) . . . . ?
F4 P1 F1 Na1 71.4(5) . . . . ?
F5 P1 F1 Na1 -17.5(5) . . . . ?
F6 P1 F1 Na1 161.6(5) . . . . ?
F8B P2 F12A Na2 157.2(11) . . . . ?
F9 P2 F7B Na2 -17(3) . . . . ?
F9 P2 F7A Na2 -53.7(11) . . . . ?
F9 P2 F12A Na2 62.2(9) . . . . ?
F10 P2 F7B Na2 165(3) . . . . ?
F10 P2 F7A Na2 126.8(11) . . . . ?
F10 P2 F12A Na2 -115.7(9) . . . . ?
F11B P2 F7A Na2 -143.7(15) . . . . ?
F12B P2 F7B Na2 73(3) . . . . ?
O1 C7 C8 O2 -59.3(8) . . . . ?
O2 C9 C10 O3 -48.8(11) . . . . ?
O3 C11 C38 O4 56.5(9) . . . . ?
O4 C13 C14 O5 -63.0(9) . . . . ?
O5 C15 C16 O6 -55.0(8) . . . . ?
O6 C17 C18 C19 -179.5(7) . . . . ?
O6 C17 C22 As1 0.1(8) . . . . ?
O6 C17 C22 C21 178.2(6) . . . . ?
O7 C35 C36 O8 73.9(17) . . . . ?
O7 C35 C36 O8A 63.7(14) . . . . ?
O8 C37 C38A O9AB -67(3) . . . . ?
O10 C41 C42A O11 -16(6) . . . . ?
O12B C44 C43A O11 26(6) . . . . ?
O12B C45B C46B C47B 178.3(10) . . . . ?
C1 C2 C3 C4 -0.4(11) . . . . ?
C2 C1 C6 O1 171.2(6) . . . . ?
C2 C1 C6 C5 -3.9(10) . . . . ?
C2 C3 C4 C5 -2.5(11) . . . . ?
C3 C4 C5 C6 2.1(11) . . . . ?
C4 C5 C6 O1 -173.8(6) . . . . ?
C4 C5 C6 C1 1.1(11) . . . . ?
C6 O1 C7 C8 -79.5(8) . . . . ?
C6 C1 C2 C3 3.5(10) . . . . ?
C7 O1 C6 C1 130.2(7) . . . . ?
C7 O1 C6 C5 -54.8(9) . . . . ?
C8 O2 C9 C10 -163.0(7) . . . . ?
C9 O2 C8 C7 -148.9(7) . . . . ?
C10 O3 C11 C38 177.8(7) . . . . ?
C11 O3 C10 C9 178.0(7) . . . . ?
C38 O4 C13 C14 -175.3(8) . . . . ?
C13 O4 C38 C11 -176.6(8) . . . . ?
C14 O5 C15 C16 -61.0(8) . . . . ?
C15 O5 C14 C13 -163.5(7) . . . . ?
C16 O6 C17 C18 15.3(11) . . . . ?
C16 O6 C17 C22 -165.3(6) . . . . ?
C17 O6 C16 C15 161.4(6) . . . . ?
C17 C18 C19 C20 0.4(13) . . . . ?
C18 C17 C22 As1 179.6(6) . . . . ?
C18 C17 C22 C21 -2.4(11) . . . . ?
C18 C19 C20 C21 -0.6(13) . . . . ?
C19 C20 C21 C22 -0.7(12) . . . . ?
C20 C21 C22 As1 179.9(6) . . . . ?
C20 C21 C22 C17 2.2(11) . . . . ?
C22 C17 C18 C19 1.1(12) . . . . ?
C23 C24 C25 C26 0.7(13) . . . . ?
C24 C23 C28 C27 -3.0(17) . . . . ?
C24 C25 C26 C27 0.6(15) . . . . ?
C25 C26 C27 C28 -3.1(19) . . . . ?
C26 C27 C28 C23 4(2) . . . . ?
C28 C23 C24 C25 0.5(13) . . . . ?
C29 C30 C31 C32 1.0(12) . . . . ?
C30 C29 C34 O7 -178.7(7) . . . . ?
C30 C29 C34 C33 0.4(12) . . . . ?
C32 C33 C34 O7 180.0(8) . . . . ?
C32 C33 C34 C29 1.1(12) . . . . ?
C33 C32 C31 C30 0.5(12) . . . . ?
C34 O7 C35 C36 171.8(8) . . . . ?
C34 C29 C30 C31 -1.4(12) . . . . ?
C35 O7 C34 C29 -174.9(8) . . . . ?
C35 O7 C34 C33 6.2(13) . . . . ?
C35 C36 O8A Na2 -139.2(10) . . . . ?
C35 C36 O8A C37A 77.3(19) . . . . ?
C36 O8 C37 C38A -155(2) . . . . ?
C36 O8A C37A C38B 110(3) . . . . ?
C37 O8 C36 C35 84.1(19) . . . . ?
C39 O9AB C38A C37 -176(2) . . . . ?
C40 O10 C41 C42A -172(3) . . . . ?
C40 C39 O9AB Na2 -46(4) . . . . ?
C40 C39 O9AB C38A -168(3) . . . . ?
C41 O10 C40 C39 178(3) . . . . ?
C42 C41A O10A Na2 -51(5) . . . . ?
C42 C41A O10A C40A -161(4) . . . . ?
C44 O12B C45B C50B -84.3(16) . . . . ?
C44 O12B C45B C46B 97.5(15) . . . . ?
C50B C45B C46B C47B 0.0 . . . . ?
C45B O12B C44 C43A -149(3) . . . . ?
C45B C50B C49B C48B 0.0 . . . . ?
C45B C46B C47B C48B 0.0 . . . . ?
C46B C47B C48B C49B 0.0 . . . . ?
C47B C48B C49B C50B 0.0 . . . . ?
C49B C50B C45B O12B -178.2(11) . . . . ?
C49B C50B C45B C46B 0.0 . . . . ?
C51 C52 C53 C54 -0.5(11) . . . . ?
C52 C51 C56 C55 0.7(11) . . . . ?
C52 C53 C54 C55 1.0(11) . . . . ?
C53 C54 C55 C56 -0.7(11) . . . . ?
C54 C55 C56 C51 -0.2(11) . . . . ?
C56 C51 C52 C53 -0.4(11) . . . . ?
As2A C29 C30 C31 -163.0(7) . . . . ?
As2A C29 C34 O7 -16.5(10) . . . . ?
As2A C29 C34 C33 162.5(7) . . . . ?
As2A C50B C45B O12B 4.3(12) . . . . ?
As2A C50B C45B C46B -177.5(10) . . . . ?
As2A C50B C49B C48B 177.3(11) . . . . ?
As2A C51 C52 C53 -177.7(6) . . . . ?
As2A C51 C56 C55 177.6(6) . . . . ?
C50A C45A C46A C47A 0.0 . . . . ?
C50A C45A O12A C44A -155.0(14) . . . . ?
C45A C50A C49A C48A 0.0 . . . . ?
C45A C46A C47A C48A 0.0 . . . . ?
C45A O12A C44A C43 164.2(16) . . . . ?
C46A C45A O12A C44A 22(2) . . . . ?
C46A C47A C48A C49A 0.0 . . . . ?
C47A C48A C49A C50A 0.0 . . . . ?
C49A C50A C45A C46A 0.0 . . . . ?
C49A C50A C45A O12A 176.6(13) . . . . ?
O12A C45A C46A C47A -176.5(13) . . . . ?
C31 C32 C33 C34 -1.5(13) . . . . ?
C44A C43 O11A Na2 -10(3) . . . . ?
C44A C43 O11A C42 152(4) . . . . ?
C43A O11 C42A C41 131(6) . . . . ?
C42A O11 C43A C44 169(5) . . . . ?
O11A C42 C41A O10A 36(6) . . . . ?
O11A C43 C44A O12A 68(3) . . . . ?
C41A C42 O11A Na2 2(6) . . . . ?
C41A C42 O11A C43 -160(4) . . . . ?
C41A O10A C40A C39A 126(4) . . . . ?
C37A C38B O9AA Na2 -52(4) . . . . ?
C37A C38B O9AA C39A 177(3) . . . . ?
C40A C39A O9AA Na2 42(4) . . . . ?
C40A C39A O9AA C38B 171(3) . . . . ?
O9AB C39 C40 O10 54(4) . . . . ?
F7A P2 F12A Na2 -29.0(13) . . . . ?
F11A P2 F7B Na2 -108(3) . . . . ?
F12A P2 F7A Na2 32.9(15) . . . . ?
O9AA C38B C37A O8A 60(4) . . . . ?
O9AA C39A C40A O10A -43(5) . . . . ?

loop_
_smtbx_masks_void_nr
_smtbx_masks_void_average_x
_smtbx_masks_void_average_y
_smtbx_masks_void_average_z
_smtbx_masks_void_volume
_smtbx_masks_void_count_electrons
_smtbx_masks_void_content
1 0.000 0.000 0.000 7.1 0.7 ?
2 0.500 0.000 0.000 23.1 2.0 ?
